data_2023182
loop_
_publ_author_name
'Hayward, Emily R.'
'Zeller, Matthias'
'Mezei, Gellert'

_publ_section_title
;
 Chiral <i>versus</i> achiral crystal structures of
 4-benzyl-1<i>H</i>-pyrazole and its 3,5-di-amino derivative.
;
_journal_coeditor_code VM2305
_journal_issue 'Pt 7'
_journal_name_full 'Acta crystallographica. Section E, Crystallographic communications'
_journal_page_first 800
_journal_page_last 805
_journal_paper_doi 10.1107/S2056989024006182
_journal_volume 80
_journal_year 2024
_chemical_absolute_configuration ad
_chemical_formula_iupac 'C10 H10 N2'
_chemical_formula_moiety 'C10 H10 N2'
_chemical_formula_sum 'C10 H10 N2'
_chemical_formula_weight 158.20
_chemical_name_systematic
;
4-Benzyl-1<i>H</i>-pyrazole
;
_space_group_crystal_system monoclinic
_space_group_IT_number 4
_space_group_name_Hall 'P 2yb'
_space_group_name_H-M_alt 'P 1 21 1'
_atom_sites_solution_hydrogens mixed
_atom_sites_solution_primary dual
_atom_sites_solution_secondary difmap
_audit_creation_method SHELXL-2019/3
_cell_angle_alpha 90
_cell_angle_beta 101.732(4)
_cell_angle_gamma 90
_cell_formula_units_Z 2
_cell_length_a 5.6651(5)
_cell_length_b 5.7566(6)
_cell_length_c 13.2321(9)
_cell_measurement_reflns_used 3320
_cell_measurement_temperature 150(2)
_cell_measurement_theta_max 78.8105
_cell_measurement_theta_min 3.4101
_cell_volume 422.51(6)
_computing_cell_refinement
;
SAINT V8.40B (Bruker, 2020)
;
_computing_data_collection
;
APEX5 v2023.9-2 (Bruker, 2023)
;
_computing_data_reduction
;
SAINT V8.40B (Bruker, 2020)
;
_computing_molecular_graphics '<i>CrystalMaker</i> (CrystalMaker Software, 2003)'
_computing_structure_refinement
;
<i>SHELXL2019/2</i> (Sheldrick, 2015b),
<i>ShelXle</i> Rev1613 (H\"ubschle <i>et al.</i>,  2011)
;
_computing_structure_solution
;
<i>SHELXT</i> (Sheldrick, 2015a)
;
_diffrn_ambient_temperature 150(2)
_diffrn_detector_area_resol_mean 7.4074
_diffrn_measured_fraction_theta_full 0.996
_diffrn_measured_fraction_theta_max 0.935
_diffrn_measurement_device 'four circle diffractometer'
_diffrn_measurement_device_type 'Bruker AXS D8 Quest'
_diffrn_measurement_method 'omega and phi scans'
_diffrn_radiation_monochromator 'HELIOS multilayer Montel optics'
_diffrn_radiation_type CuK\a
_diffrn_radiation_wavelength 1.54178
_diffrn_reflns_av_R_equivalents 0.0518
_diffrn_reflns_av_unetI/netI 0.0646
_diffrn_reflns_limit_h_max 5
_diffrn_reflns_limit_h_min -6
_diffrn_reflns_limit_k_max 7
_diffrn_reflns_limit_k_min -6
_diffrn_reflns_limit_l_max 16
_diffrn_reflns_limit_l_min -16
_diffrn_reflns_number 4021
_diffrn_reflns_theta_full 67.679
_diffrn_reflns_theta_max 79.980
_diffrn_reflns_theta_min 3.411
_diffrn_source 'I-mu-S 3.0 microsource X-ray tube'
_diffrn_source_current '1.1 mA'
_diffrn_source_voltage '50 kV'
_exptl_absorpt_coefficient_mu 0.592
_exptl_absorpt_correction_T_max 0.7543
_exptl_absorpt_correction_T_min 0.6050
_exptl_absorpt_correction_type multi-scan
_exptl_absorpt_process_details
;
(SADABS; Krause <i>et al.</i>,  2015)
;
_exptl_crystal_colour colourless
_exptl_crystal_density_diffrn 1.244
_exptl_crystal_description plate
_exptl_crystal_F_000 168
_exptl_crystal_size_max 0.140
_exptl_crystal_size_mid 0.130
_exptl_crystal_size_min 0.090
_refine_diff_density_max 0.145
_refine_diff_density_min -0.158
_refine_ls_abs_structure_details
;
Flack <i>x</i> determined using 605 quotients
[(<i>I</i>^+^)-(<i>I</i>^-^)]/[(<i>I</i>^+^)+(<i>I</i>^-^)]
(Parsons <i>et al.</i>,  2013)
;
_refine_ls_abs_structure_Flack 0.0(3)
_refine_ls_extinction_method none
_refine_ls_goodness_of_fit_ref 1.080
_refine_ls_hydrogen_treatment mixed
_refine_ls_matrix_type full
_refine_ls_number_parameters 112
_refine_ls_number_reflns 1612
_refine_ls_number_restraints 1
_refine_ls_restrained_S_all 1.080
_refine_ls_R_factor_all 0.0369
_refine_ls_R_factor_gt 0.0320
_refine_ls_shift/su_max 0.000
_refine_ls_shift/su_mean 0.000
_refine_ls_structure_factor_coef Fsqd
_refine_ls_weighting_details 'w=1/[\s^2^(Fo^2^)+(0.0261P)^2^+0.0328P] where P=(Fo^2^+2Fc^2^)/3'
_refine_ls_weighting_scheme calc
_refine_ls_wR_factor_gt 0.0835
_refine_ls_wR_factor_ref 0.0843
_reflns_number_gt 1549
_reflns_number_total 1612
_reflns_threshold_expression 'I > 2\s(I)'
_cod_data_source_file vm2305.cif
_cod_data_source_block 1
_cod_depositor_comments 'Adding full bibliography for 2023182--2023183.cif.'
_cod_original_sg_symbol_H-M 'P 21'
_cod_database_code 2023182
_shelx_space_group_comment
;
The symmetry employed for this shelxl refinement is uniquely defined
by the following loop, which should always be used as a source of
symmetry information in preference to the above space-group names.
They are only intended as comments.
;
_shelx_estimated_absorpt_t_min 0.922
_shelx_estimated_absorpt_t_max 0.949

loop_
_space_group_symop_operation_xyz
'x, y, z'
'-x, y+1/2, -z'

loop_
_atom_site_type_symbol
_atom_site_label
_atom_site_fract_x
_atom_site_fract_y
_atom_site_fract_z
_atom_site_U_iso_or_equiv
_atom_site_adp_type
_atom_site_calc_flag
_atom_site_occupancy
_atom_site_disorder_assembly
_atom_site_disorder_group
N N1 0.2067(3) 0.1035(3) 0.57682(11) 0.0298(3) Uani d 1 . .
H H1N 0.097(4) -0.009(4) 0.5558(18) 0.045 Uiso d 1 . .
N N2 0.1810(3) 0.3078(3) 0.52511(10) 0.0304(3) Uani d 1 . .
C C1 0.4146(3) 0.0962(3) 0.64801(12) 0.0296(4) Uani d 1 . .
H H1 0.469928 -0.030094 0.692813 0.036 Uiso calc 1 . .
C C2 0.5319(3) 0.3046(3) 0.64400(12) 0.0281(4) Uani d 1 . .
C C3 0.3770(3) 0.4290(3) 0.56670(13) 0.0294(4) Uani d 1 . .
H H3 0.408236 0.582314 0.546294 0.035 Uiso calc 1 . .
C C4 0.7775(3) 0.3749(3) 0.70179(14) 0.0333(4) Uani d 1 . .
H H4A 0.872243 0.428501 0.651089 0.040 Uiso calc 1 . .
H H4B 0.858928 0.235376 0.736236 0.040 Uiso calc 1 . .
C C5 0.7846(3) 0.5626(3) 0.78212(12) 0.0285(4) Uani d 1 . .
C C6 0.9684(3) 0.7272(3) 0.79620(14) 0.0342(4) Uani d 1 . .
H H6 1.083272 0.724351 0.752955 0.041 Uiso calc 1 . .
C C7 0.9862(4) 0.8950(4) 0.87229(15) 0.0413(5) Uani d 1 . .
H H7 1.113464 1.005361 0.881061 0.050 Uiso calc 1 . .
C C8 0.8206(4) 0.9031(4) 0.93542(15) 0.0433(5) Uani d 1 . .
H H8 0.833562 1.017860 0.987870 0.052 Uiso calc 1 . .
C C9 0.6349(3) 0.7423(4) 0.92160(14) 0.0389(5) Uani d 1 . .
H H9 0.518731 0.748123 0.964163 0.047 Uiso calc 1 . .
C C10 0.6177(3) 0.5727(3) 0.84595(13) 0.0329(4) Uani d 1 . .
H H10 0.490632 0.462217 0.837655 0.039 Uiso calc 1 . .

loop_
_atom_site_aniso_label
_atom_site_aniso_U_11
_atom_site_aniso_U_22
_atom_site_aniso_U_33
_atom_site_aniso_U_12
_atom_site_aniso_U_13
_atom_site_aniso_U_23
N1 0.0313(7) 0.0251(7) 0.0323(7) -0.0007(6) 0.0050(6) -0.0005(6)
N2 0.0325(7) 0.0279(7) 0.0303(7) 0.0030(6) 0.0052(6) 0.0012(6)
C1 0.0346(9) 0.0248(8) 0.0282(7) 0.0022(7) 0.0034(6) 0.0014(6)
C2 0.0298(8) 0.0280(8) 0.0270(7) 0.0015(7) 0.0069(6) -0.0028(7)
C3 0.0330(9) 0.0236(8) 0.0321(8) 0.0014(7) 0.0082(6) 0.0003(6)
C4 0.0287(9) 0.0344(10) 0.0360(8) 0.0025(7) 0.0045(7) -0.0039(7)
C5 0.0263(8) 0.0299(9) 0.0269(7) 0.0013(7) -0.0004(6) 0.0035(6)
C6 0.0290(9) 0.0365(9) 0.0358(9) -0.0019(8) 0.0033(7) 0.0060(7)
C7 0.0398(11) 0.0341(9) 0.0443(10) -0.0084(8) -0.0047(8) 0.0011(8)
C8 0.0461(12) 0.0386(10) 0.0394(10) 0.0040(9) -0.0052(8) -0.0093(8)
C9 0.0370(10) 0.0457(12) 0.0337(9) 0.0048(9) 0.0062(7) -0.0040(8)
C10 0.0294(8) 0.0348(9) 0.0332(8) -0.0019(7) 0.0033(6) 0.0008(7)

loop_
_atom_type_symbol
_atom_type_description
_atom_type_scat_dispersion_real
_atom_type_scat_dispersion_imag
_atom_type_scat_source
C C 0.0181 0.0091 'International Tables Vol C Tables 4.2.6.8 and 6.1.1.4'
H H 0.0000 0.0000 'International Tables Vol C Tables 4.2.6.8 and 6.1.1.4'
N N 0.0311 0.0180 'International Tables Vol C Tables 4.2.6.8 and 6.1.1.4'

loop_
_geom_angle_atom_site_label_1
_geom_angle_atom_site_label_2
_geom_angle_atom_site_label_3
_geom_angle_site_symmetry_1
_geom_angle_site_symmetry_3
_geom_angle
_geom_angle_publ_flag
C1 N1 N2 . . 111.63(14) ?
C1 N1 H1N . . 130.0(15) ?
N2 N1 H1N . . 118.0(15) ?
C3 N2 N1 . . 104.56(13) ?
N1 C1 C2 . . 107.75(15) ?
N1 C1 H1 . . 126.1 ?
C2 C1 H1 . . 126.1 ?
C1 C2 C3 . . 103.75(15) ?
C1 C2 C4 . . 128.29(16) ?
C3 C2 C4 . . 127.76(17) ?
N2 C3 C2 . . 112.30(15) ?
N2 C3 H3 . . 123.8 ?
C2 C3 H3 . . 123.8 ?
C2 C4 C5 . . 116.15(15) ?
C2 C4 H4A . . 108.2 ?
C5 C4 H4A . . 108.2 ?
C2 C4 H4B . . 108.2 ?
C5 C4 H4B . . 108.2 ?
H4A C4 H4B . . 107.4 ?
C10 C5 C6 . . 118.22(16) ?
C10 C5 C4 . . 122.19(15) ?
C6 C5 C4 . . 119.55(16) ?
C7 C6 C5 . . 120.94(18) ?
C7 C6 H6 . . 119.5 ?
C5 C6 H6 . . 119.5 ?
C8 C7 C6 . . 120.44(19) ?
C8 C7 H7 . . 119.8 ?
C6 C7 H7 . . 119.8 ?
C7 C8 C9 . . 119.31(18) ?
C7 C8 H8 . . 120.3 ?
C9 C8 H8 . . 120.3 ?
C8 C9 C10 . . 120.38(18) ?
C8 C9 H9 . . 119.8 ?
C10 C9 H9 . . 119.8 ?
C9 C10 C5 . . 120.69(17) ?
C9 C10 H10 . . 119.7 ?
C5 C10 H10 . . 119.7 ?

loop_
_geom_bond_atom_site_label_1
_geom_bond_atom_site_label_2
_geom_bond_site_symmetry_2
_geom_bond_distance
_geom_bond_publ_flag
N1 C1 . 1.351(2) ?
N1 N2 . 1.353(2) ?
N1 H1N . 0.90(2) ?
N2 C3 . 1.332(2) ?
C1 C2 . 1.378(3) ?
C1 H1 . 0.9500 ?
C2 C3 . 1.401(2) ?
C2 C4 . 1.500(2) ?
C3 H3 . 0.9500 ?
C4 C5 . 1.511(2) ?
C4 H4A . 0.9900 ?
C4 H4B . 0.9900 ?
C5 C10 . 1.391(3) ?
C5 C6 . 1.392(2) ?
C6 C7 . 1.384(3) ?
C6 H6 . 0.9500 ?
C7 C8 . 1.378(3) ?
C7 H7 . 0.9500 ?
C8 C9 . 1.385(3) ?
C8 H8 . 0.9500 ?
C9 C10 . 1.388(3) ?
C9 H9 . 0.9500 ?
C10 H10 . 0.9500 ?

loop_
_geom_hbond_atom_site_label_D
_geom_hbond_atom_site_label_H
_geom_hbond_atom_site_label_A
_geom_hbond_site_symmetry_A
_geom_hbond_distance_DH
_geom_hbond_distance_HA
_geom_hbond_distance_DA
_geom_hbond_angle_DHA
_geom_hbond_publ_flag
N1 H1N N2 2_546 0.90(2) 2.01(2) 2.887(2) 163(2) yes

loop_
_geom_torsion_atom_site_label_1
_geom_torsion_atom_site_label_2
_geom_torsion_atom_site_label_3
_geom_torsion_atom_site_label_4
_geom_torsion_site_symmetry_1
_geom_torsion_site_symmetry_2
_geom_torsion_site_symmetry_3
_geom_torsion_site_symmetry_4
_geom_torsion
_geom_torsion_publ_flag
C1 N1 N2 C3 . . . . -0.69(18) ?
N2 N1 C1 C2 . . . . 0.29(19) ?
N1 C1 C2 C3 . . . . 0.21(18) ?
N1 C1 C2 C4 . . . . -174.91(16) ?
N1 N2 C3 C2 . . . . 0.84(18) ?
C1 C2 C3 N2 . . . . -0.67(19) ?
C4 C2 C3 N2 . . . . 174.49(15) ?
C1 C2 C4 C5 . . . . -112.26(19) ?
C3 C2 C4 C5 . . . . 73.7(2) ?
C2 C4 C5 C10 . . . . 39.2(2) ?
C2 C4 C5 C6 . . . . -143.18(17) ?
C10 C5 C6 C7 . . . . 0.6(3) ?
C4 C5 C6 C7 . . . . -177.05(16) ?
C5 C6 C7 C8 . . . . -0.4(3) ?
C6 C7 C8 C9 . . . . -0.4(3) ?
C7 C8 C9 C10 . . . . 0.9(3) ?
C8 C9 C10 C5 . . . . -0.7(3) ?
C6 C5 C10 C9 . . . . -0.1(3) ?
C4 C5 C10 C9 . . . . 177.52(16) ?
